data_4127038
loop_
_publ_author_name
'Liang, Qiuming'
'Salmon, Andrew'
'Kim, Patrick Jinhyung'
'Yan, Linfan'
'Song, Datong'

_publ_section_title
;
 Unusual Rearrangement of an N-Donor-Functionalized N-Heterocyclic Carbene
 Ligand on Group 8 Metals.
;
_journal_name_full 'Journal of the American Chemical Society'
_journal_paper_doi 10.1021/jacs.7b13097
_journal_year 2018
_chemical_formula_sum 'C65 H79 B Fe N4 O2'
_chemical_formula_weight 1014.98
_space_group_crystal_system triclinic
_space_group_IT_number 2
_space_group_name_Hall '-P 1'
_space_group_name_H-M_alt 'P -1'
_symmetry_space_group_name_Hall '-P 1'
_symmetry_space_group_name_H-M 'P -1'
_atom_sites_solution_hydrogens geom
_audit_creation_method SHELXL-2016/6
_cell_angle_alpha 76.008(3)
_cell_angle_beta 77.143(3)
_cell_angle_gamma 86.820(3)
_cell_formula_units_Z 2
_cell_length_a 11.1306(7)
_cell_length_b 14.1720(10)
_cell_length_c 18.7468(13)
_cell_measurement_reflns_used 36450
_cell_measurement_temperature 150(2)
_cell_measurement_theta_max 27.757
_cell_measurement_theta_min 1.481
_cell_volume 2797.5(3)
_computing_structure_refinement 'SHELXL-2016/6 (Sheldrick, 2016)'
_diffrn_ambient_temperature 150(2)
_diffrn_measured_fraction_theta_full 0.960
_diffrn_measured_fraction_theta_max 0.943
_diffrn_measurement_device_type 'Bruker Kappa Apex II'
_diffrn_measurement_method 'omega and phi scans'
_diffrn_radiation_type MoK\a
_diffrn_radiation_wavelength 0.71073
_diffrn_reflns_av_R_equivalents 0.0468
_diffrn_reflns_av_unetI/netI 0.0665
_diffrn_reflns_Laue_measured_fraction_full 0.960
_diffrn_reflns_Laue_measured_fraction_max 0.943
_diffrn_reflns_limit_h_max 14
_diffrn_reflns_limit_h_min -14
_diffrn_reflns_limit_k_max 17
_diffrn_reflns_limit_k_min -18
_diffrn_reflns_limit_l_max 24
_diffrn_reflns_limit_l_min -24
_diffrn_reflns_number 36450
_diffrn_reflns_point_group_measured_fraction_full 0.960
_diffrn_reflns_point_group_measured_fraction_max 0.943
_diffrn_reflns_theta_full 25.242
_diffrn_reflns_theta_max 27.757
_diffrn_reflns_theta_min 1.481
_exptl_absorpt_coefficient_mu 0.317
_exptl_absorpt_correction_T_max 0.7456
_exptl_absorpt_correction_T_min 0.6442
_exptl_absorpt_correction_type multi-scan
_exptl_absorpt_process_details SADABS
_exptl_crystal_colour 'orange brown'
_exptl_crystal_density_diffrn 1.205
_exptl_crystal_description block
_exptl_crystal_F_000 1088
_exptl_crystal_size_max 0.2
_exptl_crystal_size_mid 0.15
_exptl_crystal_size_min 0.15
_refine_diff_density_max 0.928
_refine_diff_density_min -1.036
_refine_diff_density_rms 0.114
_refine_ls_extinction_method none
_refine_ls_goodness_of_fit_ref 1.098
_refine_ls_hydrogen_treatment constr
_refine_ls_matrix_type full
_refine_ls_number_parameters 695
_refine_ls_number_reflns 12462
_refine_ls_number_restraints 0
_refine_ls_restrained_S_all 1.098
_refine_ls_R_factor_all 0.1381
_refine_ls_R_factor_gt 0.0898
_refine_ls_shift/su_max 0.001
_refine_ls_shift/su_mean 0.000
_refine_ls_structure_factor_coef Fsqd
_refine_ls_weighting_details 'w=1/[\s^2^(Fo^2^)+(0.0894P)^2^+9.8894P] where P=(Fo^2^+2Fc^2^)/3'
_refine_ls_weighting_scheme calc
_refine_ls_wR_factor_gt 0.2086
_refine_ls_wR_factor_ref 0.2648
_reflns_Friedel_coverage 0.000
_reflns_number_gt 8547
_reflns_number_total 12462
_reflns_threshold_expression 'I > 2\s(I)'
_cod_data_source_file ja7b13097_si_002.cif
_cod_data_source_block '[FeCP*(CNtBu)(HL)]BPh4'
_cod_database_code 4127038
_shelx_shelxl_version_number 2016/6
_shelx_space_group_comment
;
The symmetry employed for this shelxl refinement is uniquely defined
by the following loop, which should always be used as a source of
symmetry information in preference to the above space-group names.
They are only intended as comments.
;

loop_
_space_group_symop_operation_xyz
'x, y, z'
'-x, -y, -z'

loop_
_atom_site_label
_atom_site_type_symbol
_atom_site_fract_x
_atom_site_fract_y
_atom_site_fract_z
_atom_site_U_iso_or_equiv
_atom_site_adp_type
_atom_site_occupancy
_atom_site_site_symmetry_order
_atom_site_calc_flag
_atom_site_refinement_flags_posn
_atom_site_refinement_flags_adp
_atom_site_refinement_flags_occupancy
_atom_site_disorder_assembly
_atom_site_disorder_group
Fe1 Fe 0.12743(5) 0.82971(4) 0.16190(3) 0.02518(18) Uani 1 1 d . . . . .
N1 N 0.1757(3) 0.6893(3) 0.17377(19) 0.0257(7) Uani 1 1 d . . . . .
C1 C 0.2971(4) 0.6641(3) 0.1623(2) 0.0306(9) Uani 1 1 d . . . . .
H1A H 0.356563 0.713365 0.154020 0.037 Uiso 1 1 calc R U . . .
B1 B 0.7009(5) 0.4176(4) 0.2017(3) 0.0321(11) Uani 1 1 d . . . . .
O1 O 0.5901(4) 0.8175(4) 0.4777(3) 0.0696(12) Uani 1 1 d . . . . .
N2 N -0.0775(3) 0.7065(2) 0.2491(2) 0.0271(7) Uani 1 1 d . . . . .
C2 C 0.3377(4) 0.5702(3) 0.1622(3) 0.0331(9) Uani 1 1 d . . . . .
H2A H 0.423447 0.556156 0.152920 0.040 Uiso 1 1 calc R U . . .
O2 O 0.2303(16) 0.4059(11) 0.4492(9) 0.117(4) Uani 0.5 1 d . . P A 1
O2A O 0.2461(15) 0.4283(11) 0.3918(9) 0.117(4) Uani 0.5 1 d . . P B 2
N3 N -0.0773(3) 0.8174(2) 0.3079(2) 0.0264(7) Uani 1 1 d . . . . .
C3 C 0.2537(4) 0.4975(3) 0.1754(3) 0.0370(10) Uani 1 1 d . . . . .
H3A H 0.279901 0.432608 0.175323 0.044 Uiso 1 1 calc R U . . .
N4 N 0.3188(3) 0.8627(3) 0.2423(2) 0.0333(8) Uani 1 1 d . . . . .
C4 C 0.1296(4) 0.5210(3) 0.1889(3) 0.0317(9) Uani 1 1 d . . . . .
H4A H 0.069301 0.471737 0.199425 0.038 Uiso 1 1 calc R U . . .
C5 C 0.0935(4) 0.6166(3) 0.1869(2) 0.0298(9) Uani 1 1 d . . . . .
C6 C -0.0404(4) 0.6446(3) 0.1962(3) 0.0301(9) Uani 1 1 d . . . . .
H6A H -0.056320 0.679318 0.146584 0.036 Uiso 1 1 calc R U . . .
H6B H -0.091200 0.584937 0.214049 0.036 Uiso 1 1 calc R U . . .
C7 C -0.0141(4) 0.7875(3) 0.2456(2) 0.0254(8) Uani 1 1 d . . . . .
C8 C -0.1764(4) 0.6863(3) 0.3098(3) 0.0343(10) Uani 1 1 d . . . . .
H8A H -0.232676 0.633742 0.322771 0.041 Uiso 1 1 calc R U . . .
C9 C -0.1763(4) 0.7571(3) 0.3466(3) 0.0357(10) Uani 1 1 d . . . . .
H9A H -0.233440 0.764204 0.390911 0.043 Uiso 1 1 calc R U . . .
C10 C -0.0438(4) 0.8959(3) 0.3365(2) 0.0276(8) Uani 1 1 d . . . . .
C11 C 0.0506(4) 0.8808(3) 0.3763(2) 0.0315(9) Uani 1 1 d . . . . .
C12 C 0.0844(4) 0.9584(4) 0.4006(3) 0.0387(11) Uani 1 1 d . . . . .
H12A H 0.151230 0.950477 0.425433 0.046 Uiso 1 1 calc R U . . .
C13 C 0.0237(5) 1.0476(4) 0.3897(3) 0.0400(11) Uani 1 1 d . . . . .
C14 C -0.0780(4) 1.0559(3) 0.3574(3) 0.0369(10) Uani 1 1 d . . . . .
H14A H -0.123832 1.114852 0.352935 0.044 Uiso 1 1 calc R U . . .
C15 C -0.1153(4) 0.9805(3) 0.3313(3) 0.0342(10) Uani 1 1 d . . . . .
C16 C 0.1072(5) 0.7810(4) 0.3968(3) 0.0422(11) Uani 1 1 d . . . . .
H16A H 0.129407 0.754110 0.352104 0.063 Uiso 1 1 calc R U . . .
H16B H 0.047560 0.737997 0.435870 0.063 Uiso 1 1 calc R U . . .
H16C H 0.181250 0.786169 0.415757 0.063 Uiso 1 1 calc R U . . .
C17 C 0.0663(7) 1.1323(5) 0.4125(4) 0.0630(17) Uani 1 1 d . . . . .
H17A H 0.096507 1.108863 0.459008 0.094 Uiso 1 1 calc R U . . .
H17B H -0.002651 1.177216 0.421026 0.094 Uiso 1 1 calc R U . . .
H17C H 0.132876 1.166067 0.372472 0.094 Uiso 1 1 calc R U . . .
C18 C -0.2315(5) 0.9900(4) 0.3017(3) 0.0492(13) Uani 1 1 d . . . . .
H18A H -0.244860 1.058433 0.278636 0.074 Uiso 1 1 calc R U . . .
H18B H -0.301511 0.966190 0.343300 0.074 Uiso 1 1 calc R U . . .
H18C H -0.223776 0.951491 0.263967 0.074 Uiso 1 1 calc R U . . .
C19 C 0.2312(4) 0.8878(4) 0.0525(3) 0.0395(11) Uani 1 1 d . . . . .
C20 C 0.1841(5) 0.9642(4) 0.0884(3) 0.0402(11) Uani 1 1 d . . . . .
C21 C 0.0551(5) 0.9599(3) 0.1064(2) 0.0371(11) Uani 1 1 d . . . . .
C22 C 0.0185(4) 0.8809(3) 0.0794(2) 0.0326(10) Uani 1 1 d . . . . .
C23 C 0.1280(4) 0.8374(3) 0.0463(2) 0.0345(10) Uani 1 1 d . . . . .
C24 C 0.3632(5) 0.8722(5) 0.0195(3) 0.0648(18) Uani 1 1 d . . . . .
H24A H 0.414387 0.885204 0.052303 0.097 Uiso 1 1 calc R U . . .
H24B H 0.386615 0.916451 -0.030391 0.097 Uiso 1 1 calc R U . . .
H24C H 0.375399 0.804833 0.014721 0.097 Uiso 1 1 calc R U . . .
C25 C 0.2581(6) 1.0434(4) 0.0993(4) 0.0630(18) Uani 1 1 d . . . . .
H25A H 0.341728 1.019672 0.102041 0.094 Uiso 1 1 calc R U . . .
H25B H 0.218782 1.061979 0.146149 0.094 Uiso 1 1 calc R U . . .
H25C H 0.261900 1.099994 0.056794 0.094 Uiso 1 1 calc R U . . .
C26 C -0.0296(6) 1.0346(4) 0.1345(3) 0.0578(16) Uani 1 1 d . . . . .
H26A H -0.114939 1.012097 0.145833 0.087 Uiso 1 1 calc R U . . .
H26B H -0.020096 1.095854 0.095931 0.087 Uiso 1 1 calc R U . . .
H26C H -0.009401 1.044997 0.180352 0.087 Uiso 1 1 calc R U . . .
C27 C -0.1123(5) 0.8602(4) 0.0792(3) 0.0493(13) Uani 1 1 d . . . . .
H27A H -0.161278 0.846153 0.130941 0.074 Uiso 1 1 calc R U . . .
H27B H -0.114225 0.803895 0.057698 0.074 Uiso 1 1 calc R U . . .
H27C H -0.146876 0.916962 0.048876 0.074 Uiso 1 1 calc R U . . .
C28 C 0.1362(6) 0.7543(4) 0.0078(3) 0.0555(15) Uani 1 1 d . . . . .
H28A H 0.201462 0.709288 0.022314 0.083 Uiso 1 1 calc R U . . .
H28B H 0.155195 0.779875 -0.046877 0.083 Uiso 1 1 calc R U . . .
H28C H 0.057292 0.719801 0.023136 0.083 Uiso 1 1 calc R U . . .
C29 C 0.2381(4) 0.8487(3) 0.2157(2) 0.0280(9) Uani 1 1 d . . . . .
C30 C 0.4355(4) 0.8619(4) 0.2657(3) 0.0377(11) Uani 1 1 d . . . . .
C31 C 0.5339(5) 0.9046(6) 0.1955(4) 0.0633(18) Uani 1 1 d . . . . .
H31A H 0.612893 0.907377 0.209761 0.095 Uiso 1 1 calc R U . . .
H31B H 0.509423 0.970265 0.172165 0.095 Uiso 1 1 calc R U . . .
H31C H 0.542351 0.863318 0.159526 0.095 Uiso 1 1 calc R U . . .
C32 C 0.4208(5) 0.9228(4) 0.3240(3) 0.0458(12) Uani 1 1 d . . . . .
H32A H 0.497703 0.921266 0.341509 0.069 Uiso 1 1 calc R U . . .
H32B H 0.353773 0.896211 0.366839 0.069 Uiso 1 1 calc R U . . .
H32C H 0.401326 0.990131 0.301241 0.069 Uiso 1 1 calc R U . . .
C33 C 0.4642(6) 0.7564(5) 0.3004(4) 0.0652(18) Uani 1 1 d . . . . .
H33A H 0.537713 0.754040 0.321409 0.098 Uiso 1 1 calc R U . . .
H33B H 0.479137 0.719161 0.261496 0.098 Uiso 1 1 calc R U . . .
H33C H 0.394149 0.728356 0.340490 0.098 Uiso 1 1 calc R U . . .
C34 C 0.6716(4) 0.5118(3) 0.1354(2) 0.0267(8) Uani 1 1 d . . . . .
C35 C 0.6431(4) 0.4965(4) 0.0692(3) 0.0368(10) Uani 1 1 d . . . . .
H35A H 0.639907 0.431687 0.064137 0.044 Uiso 1 1 calc R U . . .
C36 C 0.6197(4) 0.5722(4) 0.0113(3) 0.0398(11) Uani 1 1 d . . . . .
H36A H 0.601352 0.558219 -0.032167 0.048 Uiso 1 1 calc R U . . .
C37 C 0.6229(4) 0.6672(4) 0.0163(3) 0.0362(10) Uani 1 1 d . . . . .
H37A H 0.605653 0.718995 -0.022931 0.043 Uiso 1 1 calc R U . . .
C38 C 0.6518(4) 0.6859(4) 0.0798(3) 0.0363(10) Uani 1 1 d . . . . .
H38A H 0.655719 0.751081 0.084027 0.044 Uiso 1 1 calc R U . . .
C39 C 0.6752(4) 0.6089(3) 0.1378(2) 0.0307(9) Uani 1 1 d . . . . .
H39A H 0.694349 0.623699 0.180795 0.037 Uiso 1 1 calc R U . . .
C40 C 0.6855(4) 0.4491(3) 0.2831(2) 0.0294(9) Uani 1 1 d . . . . .
C41 C 0.5843(4) 0.5035(3) 0.3098(2) 0.0322(9) Uani 1 1 d . . . . .
H41A H 0.528463 0.528264 0.278089 0.039 Uiso 1 1 calc R U . . .
C42 C 0.5615(4) 0.5232(4) 0.3814(3) 0.0363(10) Uani 1 1 d . . . . .
H42A H 0.490367 0.559450 0.397333 0.044 Uiso 1 1 calc R U . . .
C43 C 0.6407(4) 0.4908(4) 0.4288(3) 0.0393(11) Uani 1 1 d . . . . .
H43A H 0.624526 0.503081 0.477708 0.047 Uiso 1 1 calc R U . . .
C44 C 0.7448(5) 0.4399(4) 0.4037(3) 0.0435(12) Uani 1 1 d . . . . .
H44A H 0.801528 0.417877 0.435244 0.052 Uiso 1 1 calc R U . . .
C45 C 0.7672(4) 0.4204(3) 0.3321(3) 0.0366(10) Uani 1 1 d . . . . .
H45A H 0.840400 0.386478 0.315990 0.044 Uiso 1 1 calc R U . . .
C46 C 0.6002(5) 0.3333(3) 0.2114(3) 0.0382(11) Uani 1 1 d . . . . .
C47 C 0.4713(13) 0.3330(10) 0.2614(10) 0.025(3) Uani 0.5 1 d . . P C 1
H47A H 0.454279 0.378285 0.292377 0.030 Uiso 0.5 1 calc R U P C 1
C47A C 0.4877(18) 0.3332(16) 0.2422(10) 0.041(6) Uiso 0.5 1 d . . P C 2
H47B H 0.458031 0.383698 0.266899 0.049 Uiso 0.5 1 calc R U P C 2
C48 C 0.3788(12) 0.2715(9) 0.2642(9) 0.034(3) Uani 0.5 1 d . . P C 1
H48A H 0.301085 0.274346 0.297242 0.041 Uiso 0.5 1 calc R U P C 1
C48A C 0.4017(15) 0.2623(14) 0.2425(9) 0.043(5) Uiso 0.5 1 d . . P C 2
H48B H 0.317765 0.266888 0.266786 0.052 Uiso 0.5 1 calc R U P C 2
C49 C 0.3976(12) 0.2064(9) 0.2200(7) 0.038(3) Uani 0.5 1 d . . P C 1
H49A H 0.333430 0.163605 0.222170 0.046 Uiso 0.5 1 calc R U P C 1
C49A C 0.4389(16) 0.1877(11) 0.2082(9) 0.044(4) Uiso 0.5 1 d . . P C 2
H49B H 0.380752 0.145235 0.202150 0.053 Uiso 0.5 1 calc R U P C 2
C50 C 0.5135(14) 0.2029(9) 0.1709(7) 0.049(3) Uani 0.5 1 d . . P C 1
H50A H 0.528899 0.156425 0.140902 0.059 Uiso 0.5 1 calc R U P C 1
C50A C 0.5601(15) 0.1763(12) 0.1834(9) 0.059(4) Uiso 0.5 1 d . . P C 2
H50B H 0.588973 0.120012 0.165691 0.071 Uiso 0.5 1 calc R U P C 2
C51 C 0.6059(11) 0.2693(9) 0.1669(7) 0.043(3) Uani 0.5 1 d . . P C 1
H51A H 0.679273 0.269447 0.129554 0.052 Uiso 0.5 1 calc R U P C 1
C51A C 0.6449(13) 0.2457(10) 0.1830(8) 0.047(4) Uiso 0.5 1 d . . P C 2
H51B H 0.730425 0.236854 0.164681 0.056 Uiso 0.5 1 calc R U P C 2
C52 C 0.8417(5) 0.3782(3) 0.1739(3) 0.0370(10) Uani 1 1 d . . . . .
C53 C 0.8861(5) 0.2931(4) 0.2149(3) 0.0533(15) Uani 1 1 d . . . . .
H53A H 0.832770 0.258506 0.259315 0.064 Uiso 1 1 calc R U . . .
C54 C 1.0033(6) 0.2559(4) 0.1948(3) 0.0568(16) Uani 1 1 d . . . . .
H54A H 1.029125 0.198357 0.225719 0.068 Uiso 1 1 calc R U . . .
C55 C 1.0822(5) 0.3034(4) 0.1294(3) 0.0432(12) Uani 1 1 d . . . . .
H55A H 1.162802 0.278904 0.114670 0.052 Uiso 1 1 calc R U . . .
C56 C 1.0420(5) 0.3866(4) 0.0861(3) 0.0403(11) Uani 1 1 d . . . . .
H56A H 1.094865 0.419501 0.040821 0.048 Uiso 1 1 calc R U . . .
C57 C 0.9240(4) 0.4230(4) 0.1083(2) 0.0349(10) Uani 1 1 d . . . . .
H57A H 0.898752 0.480793 0.077365 0.042 Uiso 1 1 calc R U . . .
C58 C 0.4822(6) 0.7606(5) 0.5153(4) 0.0646(17) Uani 1 1 d . . . . .
H58A H 0.503576 0.698789 0.547934 0.077 Uiso 1 1 calc R U . . .
H58B H 0.438820 0.745851 0.478631 0.077 Uiso 1 1 calc R U . . .
C59 C 0.4052(7) 0.8231(6) 0.5610(5) 0.080(2) Uani 1 1 d . . . . .
H59A H 0.353761 0.782933 0.607217 0.096 Uiso 1 1 calc R U . . .
H59B H 0.350720 0.865573 0.531686 0.096 Uiso 1 1 calc R U . . .
C60 C 0.4955(7) 0.8826(5) 0.5803(4) 0.071(2) Uani 1 1 d . . . . .
H60A H 0.496909 0.862173 0.634455 0.085 Uiso 1 1 calc R U . . .
H60B H 0.474830 0.952699 0.567684 0.085 Uiso 1 1 calc R U . . .
C61 C 0.6177(7) 0.8620(5) 0.5322(4) 0.073(2) Uani 1 1 d . . . . .
H61A H 0.663826 0.923168 0.507302 0.087 Uiso 1 1 calc R U . . .
H61B H 0.668252 0.818000 0.563388 0.087 Uiso 1 1 calc R U . . .
C62 C 0.1535(14) 0.3412(10) 0.4300(9) 0.050(2) Uani 0.5 1 d . . P A 1
H62A H 0.206178 0.298589 0.401051 0.060 Uiso 0.5 1 calc R U P A 1
H62B H 0.105260 0.299392 0.476614 0.060 Uiso 0.5 1 calc R U P A 1
C62A C 0.1442(14) 0.3689(10) 0.4560(9) 0.050(2) Uani 0.5 1 d . . P B 2
H62D H 0.140938 0.301513 0.450235 0.060 Uiso 0.5 1 calc R U P B 2
H62C H 0.162238 0.366289 0.505874 0.060 Uiso 0.5 1 calc R U P B 2
C63 C 0.0758(9) 0.3916(8) 0.3886(6) 0.0439(17) Uani 0.5 1 d . . P A 1
H63A H -0.009883 0.369592 0.411940 0.053 Uiso 0.5 1 calc R U P A 1
H63B H 0.096922 0.380233 0.337211 0.053 Uiso 0.5 1 calc R U P A 1
C63A C 0.0362(8) 0.4147(8) 0.4503(6) 0.0439(17) Uani 0.5 1 d . . P B 2
H63C H -0.015822 0.373487 0.433571 0.053 Uiso 0.5 1 calc R U P B 2
H63D H -0.007325 0.422676 0.500596 0.053 Uiso 0.5 1 calc R U P B 2
C64 C 0.0869(13) 0.5033(11) 0.3845(9) 0.057(2) Uiso 0.5 1 d . . P A 1
H64A H 0.081009 0.542636 0.334014 0.068 Uiso 0.5 1 calc R U P A 1
H64B H 0.020303 0.523648 0.422530 0.068 Uiso 0.5 1 calc R U P A 1
C64A C 0.0493(13) 0.5022(11) 0.4020(9) 0.057(2) Uiso 0.5 1 d . . P B 2
H64C H 0.002442 0.551964 0.426000 0.068 Uiso 0.5 1 calc R U P B 2
H64D H 0.018402 0.500821 0.356661 0.068 Uiso 0.5 1 calc R U P B 2
C65 C 0.2030(17) 0.5157(14) 0.3993(10) 0.068(3) Uiso 0.5 1 d . . P A 1
H65A H 0.199885 0.565618 0.428583 0.081 Uiso 0.5 1 calc R U P A 1
H65B H 0.266409 0.534140 0.352058 0.081 Uiso 0.5 1 calc R U P A 1
C65A C 0.1888(17) 0.5260(14) 0.3804(10) 0.068(3) Uiso 0.5 1 d . . P B 2
H65C H 0.213542 0.562743 0.327317 0.081 Uiso 0.5 1 calc R U P B 2
H65D H 0.211152 0.563821 0.413491 0.081 Uiso 0.5 1 calc R U P B 2

loop_
_atom_site_aniso_label
_atom_site_aniso_U_11
_atom_site_aniso_U_22
_atom_site_aniso_U_33
_atom_site_aniso_U_23
_atom_site_aniso_U_13
_atom_site_aniso_U_12
Fe1 0.0236(3) 0.0277(3) 0.0254(3) -0.0046(2) -0.0097(2) 0.0008(2)
N1 0.0208(16) 0.0335(19) 0.0238(17) -0.0073(14) -0.0070(13) 0.0019(14)
C1 0.025(2) 0.040(2) 0.030(2) -0.0126(19) -0.0085(17) -0.0005(17)
B1 0.042(3) 0.029(2) 0.028(2) -0.013(2) -0.008(2) 0.005(2)
O1 0.064(3) 0.076(3) 0.068(3) -0.034(2) 0.006(2) 0.000(2)
N2 0.0179(15) 0.0271(18) 0.0339(19) -0.0041(15) -0.0041(14) -0.0005(13)
C2 0.026(2) 0.038(2) 0.038(2) -0.014(2) -0.0069(18) 0.0043(18)
O2 0.125(7) 0.092(7) 0.130(10) -0.003(8) -0.050(10) 0.015(6)
O2A 0.125(7) 0.092(7) 0.130(10) -0.003(8) -0.050(10) 0.015(6)
N3 0.0197(16) 0.0249(17) 0.0329(19) -0.0052(14) -0.0030(14) -0.0034(13)
C3 0.039(2) 0.035(2) 0.042(3) -0.016(2) -0.013(2) 0.011(2)
N4 0.0320(19) 0.0308(19) 0.043(2) -0.0093(16) -0.0194(17) -0.0044(15)
C4 0.035(2) 0.025(2) 0.036(2) -0.0091(18) -0.0069(19) -0.0022(17)
C5 0.0210(19) 0.039(2) 0.032(2) -0.0102(18) -0.0090(17) 0.0031(17)
C6 0.024(2) 0.033(2) 0.038(2) -0.0150(19) -0.0085(18) 0.0024(17)
C7 0.028(2) 0.0206(19) 0.033(2) -0.0084(16) -0.0152(17) 0.0055(15)
C8 0.026(2) 0.033(2) 0.043(3) -0.010(2) -0.0064(19) 0.0026(17)
C9 0.027(2) 0.033(2) 0.043(3) -0.007(2) -0.0016(19) -0.0011(18)
C10 0.026(2) 0.028(2) 0.029(2) -0.0085(17) -0.0028(16) 0.0001(16)
C11 0.030(2) 0.035(2) 0.025(2) -0.0001(18) -0.0044(17) 0.0000(18)
C12 0.034(2) 0.049(3) 0.035(2) -0.010(2) -0.010(2) -0.008(2)
C13 0.048(3) 0.036(3) 0.037(3) -0.016(2) 0.000(2) -0.017(2)
C14 0.041(3) 0.028(2) 0.037(2) -0.0104(19) 0.005(2) -0.0018(19)
C15 0.033(2) 0.032(2) 0.039(2) -0.0099(19) -0.0099(19) 0.0054(18)
C16 0.039(3) 0.042(3) 0.041(3) 0.003(2) -0.013(2) 0.003(2)
C17 0.079(4) 0.063(4) 0.052(3) -0.027(3) -0.005(3) -0.018(3)
C18 0.036(3) 0.046(3) 0.066(4) -0.011(3) -0.017(3) 0.010(2)
C19 0.034(2) 0.043(3) 0.037(3) 0.002(2) -0.010(2) -0.004(2)
C20 0.051(3) 0.036(3) 0.034(2) 0.004(2) -0.022(2) -0.004(2)
C21 0.056(3) 0.031(2) 0.026(2) -0.0023(18) -0.019(2) 0.011(2)
C22 0.032(2) 0.043(3) 0.022(2) -0.0006(18) -0.0122(17) 0.0066(19)
C23 0.045(3) 0.036(2) 0.023(2) -0.0047(18) -0.0115(19) 0.005(2)
C24 0.043(3) 0.089(5) 0.048(3) 0.008(3) -0.006(3) -0.003(3)
C25 0.081(4) 0.051(3) 0.059(4) 0.014(3) -0.041(3) -0.034(3)
C26 0.084(4) 0.047(3) 0.040(3) -0.007(2) -0.018(3) 0.027(3)
C27 0.034(3) 0.061(3) 0.051(3) 0.004(3) -0.022(2) 0.002(2)
C28 0.078(4) 0.055(3) 0.043(3) -0.023(3) -0.023(3) 0.015(3)
C29 0.030(2) 0.025(2) 0.027(2) -0.0029(16) -0.0063(17) 0.0029(16)
C30 0.024(2) 0.045(3) 0.052(3) -0.018(2) -0.019(2) 0.0031(19)
C31 0.035(3) 0.103(5) 0.064(4) -0.040(4) -0.010(3) -0.007(3)
C32 0.042(3) 0.050(3) 0.057(3) -0.025(3) -0.022(2) -0.001(2)
C33 0.059(4) 0.058(4) 0.098(5) -0.029(4) -0.052(4) 0.022(3)
C34 0.0220(19) 0.032(2) 0.026(2) -0.0092(17) -0.0020(16) -0.0002(16)
C35 0.033(2) 0.044(3) 0.035(2) -0.017(2) -0.0025(19) 0.000(2)
C36 0.032(2) 0.059(3) 0.028(2) -0.012(2) -0.0060(19) -0.001(2)
C37 0.026(2) 0.049(3) 0.027(2) 0.002(2) -0.0051(17) 0.0008(19)
C38 0.027(2) 0.041(3) 0.038(2) -0.005(2) -0.0068(19) 0.0050(19)
C39 0.024(2) 0.040(2) 0.030(2) -0.0081(18) -0.0081(17) -0.0001(17)
C40 0.026(2) 0.032(2) 0.028(2) -0.0047(17) -0.0033(17) -0.0034(17)
C41 0.033(2) 0.036(2) 0.028(2) -0.0060(18) -0.0092(18) 0.0008(18)
C42 0.033(2) 0.044(3) 0.029(2) -0.011(2) 0.0016(18) -0.001(2)
C43 0.039(3) 0.053(3) 0.026(2) -0.009(2) -0.0025(19) -0.013(2)
C44 0.036(3) 0.058(3) 0.034(3) 0.001(2) -0.014(2) -0.006(2)
C45 0.029(2) 0.040(3) 0.037(2) -0.002(2) -0.0101(19) 0.0051(19)
C46 0.049(3) 0.033(2) 0.032(2) -0.0047(19) -0.009(2) -0.009(2)
C47 0.024(5) 0.025(5) 0.029(7) -0.012(5) -0.003(5) 0.000(4)
C48 0.027(5) 0.032(6) 0.047(8) -0.013(5) -0.009(5) 0.007(4)
C49 0.040(7) 0.030(6) 0.053(7) -0.018(5) -0.019(6) -0.003(5)
C50 0.057(8) 0.047(7) 0.055(7) -0.033(6) -0.012(7) -0.005(6)
C51 0.037(6) 0.051(7) 0.038(6) -0.017(5) 0.007(5) -0.001(5)
C52 0.050(3) 0.029(2) 0.032(2) -0.0121(19) -0.005(2) 0.006(2)
C53 0.059(3) 0.038(3) 0.047(3) -0.005(2) 0.012(3) 0.016(2)
C54 0.067(4) 0.031(3) 0.053(3) 0.002(2) 0.011(3) 0.016(2)
C55 0.047(3) 0.037(3) 0.043(3) -0.016(2) -0.001(2) 0.012(2)
C56 0.041(3) 0.047(3) 0.032(2) -0.011(2) -0.007(2) 0.002(2)
C57 0.033(2) 0.044(3) 0.027(2) -0.0055(19) -0.0079(18) 0.0011(19)
C58 0.070(4) 0.057(4) 0.070(4) -0.015(3) -0.021(3) -0.005(3)
C59 0.068(5) 0.080(5) 0.078(5) -0.009(4) 0.000(4) 0.010(4)
C60 0.108(6) 0.059(4) 0.053(4) -0.022(3) -0.031(4) 0.034(4)
C61 0.073(4) 0.054(4) 0.098(5) -0.005(4) -0.046(4) 0.000(3)
C62 0.055(4) 0.034(6) 0.064(9) -0.013(4) -0.019(6) -0.007(4)
C62A 0.055(4) 0.034(6) 0.064(9) -0.013(4) -0.019(6) -0.007(4)
C63 0.024(3) 0.057(4) 0.044(4) 0.001(3) -0.009(3) 0.003(3)
C63A 0.024(3) 0.057(4) 0.044(4) 0.001(3) -0.009(3) 0.003(3)

loop_
_atom_type_symbol
_atom_type_description
_atom_type_scat_dispersion_real
_atom_type_scat_dispersion_imag
_atom_type_scat_source
C C 0.0033 0.0016 'International Tables Vol C Tables 4.2.6.8 and 6.1.1.4'
H H 0.0000 0.0000 'International Tables Vol C Tables 4.2.6.8 and 6.1.1.4'
B B 0.0013 0.0007 'International Tables Vol C Tables 4.2.6.8 and 6.1.1.4'
Fe Fe 0.3463 0.8444 'International Tables Vol C Tables 4.2.6.8 and 6.1.1.4'
N N 0.0061 0.0033 'International Tables Vol C Tables 4.2.6.8 and 6.1.1.4'
O O 0.0106 0.0060 'International Tables Vol C Tables 4.2.6.8 and 6.1.1.4'

loop_
_geom_angle_atom_site_label_1
_geom_angle_atom_site_label_2
_geom_angle_atom_site_label_3
_geom_angle
C29 Fe1 C7 98.82(17)
C29 Fe1 N1 91.02(16)
C7 Fe1 N1 87.50(15)
C29 Fe1 C20 87.31(18)
C7 Fe1 C20 133.93(19)
N1 Fe1 C20 138.30(18)
C29 Fe1 C21 113.28(19)
C7 Fe1 C21 99.33(18)
N1 Fe1 C21 153.11(16)
C20 Fe1 C21 39.0(2)
C29 Fe1 C19 98.78(19)
C7 Fe1 C19 160.72(17)
N1 Fe1 C19 99.99(17)
C20 Fe1 C19 39.6(2)
C21 Fe1 C19 66.30(19)
C29 Fe1 C22 151.96(19)
C7 Fe1 C22 94.87(16)
N1 Fe1 C22 114.01(16)
C20 Fe1 C22 65.76(18)
C21 Fe1 C22 39.86(18)
C19 Fe1 C22 65.85(18)
C29 Fe1 C23 136.80(19)
C7 Fe1 C23 124.30(17)
N1 Fe1 C23 88.72(16)
C20 Fe1 C23 65.57(19)
C21 Fe1 C23 65.88(18)
C19 Fe1 C23 39.18(18)
C22 Fe1 C23 38.72(17)
C5 N1 C1 116.7(4)
C5 N1 Fe1 123.3(3)
C1 N1 Fe1 119.8(3)
N1 C1 C2 123.0(4)
N1 C1 H1A 118.5
C2 C1 H1A 118.5
C46 B1 C52 110.3(4)
C46 B1 C40 109.1(4)
C52 B1 C40 110.9(4)
C46 B1 C34 107.2(4)
C52 B1 C34 108.7(4)
C40 B1 C34 110.6(3)
C61 O1 C58 105.1(5)
C7 N2 C8 113.4(4)
C7 N2 C6 123.1(3)
C8 N2 C6 123.5(4)
C3 C2 C1 119.6(4)
C3 C2 H2A 120.2
C1 C2 H2A 120.2
C62 O2 C65 104.8(12)
C65A O2A C62A 100.7(13)
C7 N3 C9 111.6(4)
C7 N3 C10 126.7(3)
C9 N3 C10 121.5(4)
C2 C3 C4 118.4(4)
C2 C3 H3A 120.8
C4 C3 H3A 120.8
C29 N4 C30 165.5(4)
C3 C4 C5 119.8(4)
C3 C4 H4A 120.1
C5 C4 H4A 120.1
N1 C5 C4 122.5(4)
N1 C5 C6 117.0(4)
C4 C5 C6 120.5(4)
N2 C6 C5 112.6(3)
N2 C6 H6A 109.1
C5 C6 H6A 109.1
N2 C6 H6B 109.1
C5 C6 H6B 109.1
H6A C6 H6B 107.8
N2 C7 N3 102.3(3)
N2 C7 Fe1 119.4(3)
N3 C7 Fe1 138.3(3)
C9 C8 N2 105.4(4)
C9 C8 H8A 127.3
N2 C8 H8A 127.3
C8 C9 N3 107.3(4)
C8 C9 H9A 126.4
N3 C9 H9A 126.4
C15 C10 C11 121.5(4)
C15 C10 N3 119.2(4)
C11 C10 N3 118.8(4)
C12 C11 C10 117.7(4)
C12 C11 C16 121.4(4)
C10 C11 C16 120.7(4)
C11 C12 C13 122.2(4)
C11 C12 H12A 118.9
C13 C12 H12A 118.9
C14 C13 C12 118.1(4)
C14 C13 C17 120.7(5)
C12 C13 C17 121.2(5)
C13 C14 C15 122.0(4)
C13 C14 H14A 119.0
C15 C14 H14A 119.0
C14 C15 C10 117.6(4)
C14 C15 C18 120.3(4)
C10 C15 C18 122.1(4)
C11 C16 H16A 109.5
C11 C16 H16B 109.5
H16A C16 H16B 109.5
C11 C16 H16C 109.5
H16A C16 H16C 109.5
H16B C16 H16C 109.5
C13 C17 H17A 109.5
C13 C17 H17B 109.5
H17A C17 H17B 109.5
C13 C17 H17C 109.5
H17A C17 H17C 109.5
H17B C17 H17C 109.5
C15 C18 H18A 109.5
C15 C18 H18B 109.5
H18A C18 H18B 109.5
C15 C18 H18C 109.5
H18A C18 H18C 109.5
H18B C18 H18C 109.5
C23 C19 C20 107.2(4)
C23 C19 C24 126.7(5)
C20 C19 C24 125.6(5)
C23 C19 Fe1 71.6(3)
C20 C19 Fe1 69.7(3)
C24 C19 Fe1 129.4(4)
C21 C20 C19 109.1(4)
C21 C20 C25 124.3(5)
C19 C20 C25 126.4(5)
C21 C20 Fe1 70.6(3)
C19 C20 Fe1 70.6(3)
C25 C20 Fe1 129.3(3)
C20 C21 C22 107.8(4)
C20 C21 C26 125.9(5)
C22 C21 C26 125.4(5)
C20 C21 Fe1 70.4(3)
C22 C21 Fe1 71.5(2)
C26 C21 Fe1 132.4(3)
C23 C22 C21 107.2(4)
C23 C22 C27 128.2(5)
C21 C22 C27 124.2(4)
C23 C22 Fe1 70.7(2)
C21 C22 Fe1 68.6(2)
C27 C22 Fe1 131.5(3)
C22 C23 C19 108.6(4)
C22 C23 C28 126.5(5)
C19 C23 C28 124.8(5)
C22 C23 Fe1 70.6(2)
C19 C23 Fe1 69.2(3)
C28 C23 Fe1 127.9(3)
C19 C24 H24A 109.5
C19 C24 H24B 109.5
H24A C24 H24B 109.5
C19 C24 H24C 109.5
H24A C24 H24C 109.5
H24B C24 H24C 109.5
C20 C25 H25A 109.5
C20 C25 H25B 109.5
H25A C25 H25B 109.5
C20 C25 H25C 109.5
H25A C25 H25C 109.5
H25B C25 H25C 109.5
C21 C26 H26A 109.5
C21 C26 H26B 109.5
H26A C26 H26B 109.5
C21 C26 H26C 109.5
H26A C26 H26C 109.5
H26B C26 H26C 109.5
C22 C27 H27A 109.5
C22 C27 H27B 109.5
H27A C27 H27B 109.5
C22 C27 H27C 109.5
H27A C27 H27C 109.5
H27B C27 H27C 109.5
C23 C28 H28A 109.5
C23 C28 H28B 109.5
H28A C28 H28B 109.5
C23 C28 H28C 109.5
H28A C28 H28C 109.5
H28B C28 H28C 109.5
N4 C29 Fe1 172.1(4)
N4 C30 C33 107.5(4)
N4 C30 C32 108.5(4)
C33 C30 C32 110.3(5)
N4 C30 C31 107.6(4)
C33 C30 C31 111.4(5)
C32 C30 C31 111.3(4)
C30 C31 H31A 109.5
C30 C31 H31B 109.5
H31A C31 H31B 109.5
C30 C31 H31C 109.5
H31A C31 H31C 109.5
H31B C31 H31C 109.5
C30 C32 H32A 109.5
C30 C32 H32B 109.5
H32A C32 H32B 109.5
C30 C32 H32C 109.5
H32A C32 H32C 109.5
H32B C32 H32C 109.5
C30 C33 H33A 109.5
C30 C33 H33B 109.5
H33A C33 H33B 109.5
C30 C33 H33C 109.5
H33A C33 H33C 109.5
H33B C33 H33C 109.5
C39 C34 C35 114.6(4)
C39 C34 B1 125.2(4)
C35 C34 B1 120.1(4)
C36 C35 C34 122.8(5)
C36 C35 H35A 118.6
C34 C35 H35A 118.6
C37 C36 C35 120.6(4)
C37 C36 H36A 119.7
C35 C36 H36A 119.7
C36 C37 C38 118.6(4)
C36 C37 H37A 120.7
C38 C37 H37A 120.7
C37 C38 C39 120.1(5)
C37 C38 H38A 119.9
C39 C38 H38A 119.9
C34 C39 C38 123.1(4)
C34 C39 H39A 118.4
C38 C39 H39A 118.4
C41 C40 C45 114.6(4)
C41 C40 B1 121.2(4)
C45 C40 B1 124.1(4)
C40 C41 C42 122.9(4)
C40 C41 H41A 118.5
C42 C41 H41A 118.5
C43 C42 C41 120.8(4)
C43 C42 H42A 119.6
C41 C42 H42A 119.6
C42 C43 C44 118.4(4)
C42 C43 H43A 120.8
C44 C43 H43A 120.8
C43 C44 C45 120.7(4)
C43 C44 H44A 119.7
C45 C44 H44A 119.7
C44 C45 C40 122.5(4)
C44 C45 H45A 118.7
C40 C45 H45A 118.7
C47A C46 C51A 115.4(12)
C51 C46 C47 110.3(8)
C47A C46 B1 126.9(10)
C51 C46 B1 126.5(6)
C51A C46 B1 117.6(7)
C47 C46 B1 121.8(6)
C48 C47 C46 124.0(12)
C48 C47 H47A 118.0
C46 C47 H47A 118.0
C46 C47A C48A 124.4(16)
C46 C47A H47B 117.8
C48A C47A H47B 117.8
C49 C48 C47 120.4(14)
C49 C48 H48A 119.8
C47 C48 H48A 119.8
C49A C48A C47A 120.5(15)
C49A C48A H48B 119.7
C47A C48A H48B 119.7
C48 C49 C50 119.4(11)
C48 C49 H49A 120.3
C50 C49 H49A 120.3
C50A C49A C48A 117.8(16)
C50A C49A H49B 121.1
C48A C49A H49B 121.1
C51 C50 C49 119.2(10)
C51 C50 H50A 120.4
C49 C50 H50A 120.4
C49A C50A C51A 121.3(15)
C49A C50A H50B 119.3
C51A C50A H50B 119.3
C46 C51 C50 126.4(10)
C46 C51 H51A 116.8
C50 C51 H51A 116.8
C50A C51A C46 119.5(12)
C50A C51A H51B 120.3
C46 C51A H51B 120.3
C57 C52 C53 114.5(4)
C57 C52 B1 124.4(4)
C53 C52 B1 121.1(4)
C54 C53 C52 124.2(5)
C54 C53 H53A 117.9
C52 C53 H53A 117.9
C55 C54 C53 119.3(5)
C55 C54 H54A 120.3
C53 C54 H54A 120.3
C56 C55 C54 118.8(5)
C56 C55 H55A 120.6
C54 C55 H55A 120.6
C55 C56 C57 120.5(5)
C55 C56 H56A 119.7
C57 C56 H56A 119.7
C52 C57 C56 122.7(4)
C52 C57 H57A 118.7
C56 C57 H57A 118.7
O1 C58 C59 104.1(5)
O1 C58 H58A 110.9
C59 C58 H58A 110.9
O1 C58 H58B 110.9
C59 C58 H58B 110.9
H58A C58 H58B 108.9
C58 C59 C60 105.0(6)
C58 C59 H59A 110.7
C60 C59 H59A 110.7
C58 C59 H59B 110.7
C60 C59 H59B 110.7
H59A C59 H59B 108.8
C59 C60 C61 103.7(5)
C59 C60 H60A 111.0
C61 C60 H60A 111.0
C59 C60 H60B 111.0
C61 C60 H60B 111.0
H60A C60 H60B 109.0
O1 C61 C60 106.5(5)
O1 C61 H61A 110.4
C60 C61 H61A 110.4
O1 C61 H61B 110.4
C60 C61 H61B 110.4
H61A C61 H61B 108.6
C63 C62 O2 111.1(12)
C63 C62 H62A 109.4
O2 C62 H62A 109.4
C63 C62 H62B 109.4
O2 C62 H62B 109.4
H62A C62 H62B 108.0
C63A C62A O2A 107.0(12)
C63A C62A H62D 110.3
O2A C62A H62D 110.3
C63A C62A H62C 110.3
O2A C62A H62C 110.3
H62D C62A H62C 108.6
C62 C63 C64 109.1(10)
C62 C63 H63A 109.9
C64 C63 H63A 109.9
C62 C63 H63B 109.9
C64 C63 H63B 109.9
H63A C63 H63B 108.3
C64A C63A C62A 113.3(11)
C64A C63A H63C 108.9
C62A C63A H63C 108.9
C64A C63A H63D 108.9
C62A C63A H63D 108.9
H63C C63A H63D 107.7
C65 C64 C63 106.2(13)
C65 C64 H64A 110.5
C63 C64 H64A 110.5
C65 C64 H64B 110.5
C63 C64 H64B 110.5
H64A C64 H64B 108.7
C63A C64A C65A 106.8(12)
C63A C64A H64C 110.4
C65A C64A H64C 110.4
C63A C64A H64D 110.4
C65A C64A H64D 110.4
H64C C64A H64D 108.6
C64 C65 O2 102.1(14)
C64 C65 H65A 111.3
O2 C65 H65A 111.3
C64 C65 H65B 111.3
O2 C65 H65B 111.3
H65A C65 H65B 109.2
O2A C65A C64A 102.6(14)
O2A C65A H65C 111.2
C64A C65A H65C 111.2
O2A C65A H65D 111.2
C64A C65A H65D 111.2
H65C C65A H65D 109.2

loop_
_geom_bond_atom_site_label_1
_geom_bond_atom_site_label_2
_geom_bond_distance
Fe1 C29 1.825(4)
Fe1 C7 1.963(4)
Fe1 N1 2.004(4)
Fe1 C20 2.099(5)
Fe1 C21 2.102(4)
Fe1 C19 2.111(5)
Fe1 C22 2.141(4)
Fe1 C23 2.142(4)
N1 C5 1.357(5)
N1 C1 1.361(5)
C1 C2 1.382(6)
C1 H1A 0.9500
B1 C46 1.634(7)
B1 C52 1.649(7)
B1 C40 1.661(6)
B1 C34 1.662(7)
O1 C61 1.416(8)
O1 C58 1.430(8)
N2 C7 1.361(5)
N2 C8 1.382(6)
N2 C6 1.456(5)
C2 C3 1.371(7)
C2 H2A 0.9500
O2 C62 1.44(2)
O2 C65 1.66(2)
O2A C65A 1.48(2)
O2A C62A 1.57(2)
N3 C7 1.371(5)
N3 C9 1.386(5)
N3 C10 1.445(5)
C3 C4 1.384(6)
C3 H3A 0.9500
N4 C29 1.167(5)
N4 C30 1.459(5)
C4 C5 1.386(6)
C4 H4A 0.9500
C5 C6 1.504(5)
C6 H6A 0.9900
C6 H6B 0.9900
C8 C9 1.348(7)
C8 H8A 0.9500
C9 H9A 0.9500
C10 C15 1.397(6)
C10 C11 1.398(6)
C11 C12 1.386(7)
C11 C16 1.513(6)
C12 C13 1.392(7)
C12 H12A 0.9500
C13 C14 1.384(7)
C13 C17 1.500(7)
C14 C15 1.396(6)
C14 H14A 0.9500
C15 C18 1.504(6)
C16 H16A 0.9800
C16 H16B 0.9800
C16 H16C 0.9800
C17 H17A 0.9800
C17 H17B 0.9800
C17 H17C 0.9800
C18 H18A 0.9800
C18 H18B 0.9800
C18 H18C 0.9800
C19 C23 1.426(7)
C19 C20 1.427(7)
C19 C24 1.488(7)
C20 C21 1.402(7)
C20 C25 1.505(7)
C21 C22 1.447(7)
C21 C26 1.492(7)
C22 C23 1.420(6)
C22 C27 1.502(6)
C23 C28 1.512(7)
C24 H24A 0.9800
C24 H24B 0.9800
C24 H24C 0.9800
C25 H25A 0.9800
C25 H25B 0.9800
C25 H25C 0.9800
C26 H26A 0.9800
C26 H26B 0.9800
C26 H26C 0.9800
C27 H27A 0.9800
C27 H27B 0.9800
C27 H27C 0.9800
C28 H28A 0.9800
C28 H28B 0.9800
C28 H28C 0.9800
C30 C33 1.526(8)
C30 C32 1.526(7)
C30 C31 1.532(8)
C31 H31A 0.9800
C31 H31B 0.9800
C31 H31C 0.9800
C32 H32A 0.9800
C32 H32B 0.9800
C32 H32C 0.9800
C33 H33A 0.9800
C33 H33B 0.9800
C33 H33C 0.9800
C34 C39 1.390(6)
C34 C35 1.414(6)
C35 C36 1.389(7)
C35 H35A 0.9500
C36 C37 1.375(7)
C36 H36A 0.9500
C37 C38 1.387(7)
C37 H37A 0.9500
C38 C39 1.400(6)
C38 H38A 0.9500
C39 H39A 0.9500
C40 C41 1.399(6)
C40 C45 1.410(6)
C41 C42 1.402(6)
C41 H41A 0.9500
C42 C43 1.373(7)
C42 H42A 0.9500
C43 C44 1.383(7)
C43 H43A 0.9500
C44 C45 1.400(7)
C44 H44A 0.9500
C45 H45A 0.9500
C46 C47A 1.256(19)
C46 C51 1.364(12)
C46 C51A 1.486(15)
C46 C47 1.529(16)
C47 C48 1.369(18)
C47 H47A 0.9500
C47A C48A 1.42(3)
C47A H47B 0.9500
C48 C49 1.362(18)
C48 H48A 0.9500
C48A C49A 1.37(2)
C48A H48B 0.9500
C49 C50 1.415(19)
C49 H49A 0.9500
C49A C50A 1.34(2)
C49A H49B 0.9500
C50 C51 1.409(17)
C50 H50A 0.9500
C50A C51A 1.40(2)
C50A H50B 0.9500
C51 H51A 0.9500
C51A H51B 0.9500
C52 C57 1.393(7)
C52 C53 1.393(7)
C53 C54 1.386(7)
C53 H53A 0.9500
C54 C55 1.385(7)
C54 H54A 0.9500
C55 C56 1.374(7)
C55 H55A 0.9500
C56 C57 1.397(7)
C56 H56A 0.9500
C57 H57A 0.9500
C58 C59 1.485(10)
C58 H58A 0.9900
C58 H58B 0.9900
C59 C60 1.502(11)
C59 H59A 0.9900
C59 H59B 0.9900
C60 C61 1.512(10)
C60 H60A 0.9900
C60 H60B 0.9900
C61 H61A 0.9900
C61 H61B 0.9900
C62 C63 1.349(17)
C62 H62A 0.9900
C62 H62B 0.9900
C62A C63A 1.348(17)
C62A H62D 0.9900
C62A H62C 0.9900
C63 C64 1.576(19)
C63 H63A 0.9900
C63 H63B 0.9900
C63A C64A 1.340(18)
C63A H63C 0.9900
C63A H63D 0.9900
C64 C65 1.41(2)
C64 H64A 0.9900
C64 H64B 0.9900
C64A C65A 1.55(2)
C64A H64C 0.9900
C64A H64D 0.9900
C65 H65A 0.9900
C65 H65B 0.9900
C65A H65C 0.9900
C65A H65D 0.9900

loop_
_geom_torsion_atom_site_label_1
_geom_torsion_atom_site_label_2
_geom_torsion_atom_site_label_3
_geom_torsion_atom_site_label_4
_geom_torsion
C5 N1 C1 C2 1.3(6)
Fe1 N1 C1 C2 -173.4(3)
N1 C1 C2 C3 -1.2(7)
C1 C2 C3 C4 -0.2(7)
C2 C3 C4 C5 1.5(7)
C1 N1 C5 C4 0.1(6)
Fe1 N1 C5 C4 174.6(3)
C1 N1 C5 C6 -177.3(4)
Fe1 N1 C5 C6 -2.8(5)
C3 C4 C5 N1 -1.5(7)
C3 C4 C5 C6 175.8(4)
C7 N2 C6 C5 49.7(5)
C8 N2 C6 C5 -127.0(4)
N1 C5 C6 N2 -49.1(5)
C4 C5 C6 N2 133.5(4)
C8 N2 C7 N3 0.6(4)
C6 N2 C7 N3 -176.4(3)
C8 N2 C7 Fe1 -178.6(3)
C6 N2 C7 Fe1 4.4(5)
C9 N3 C7 N2 -0.9(4)
C10 N3 C7 N2 173.8(4)
C9 N3 C7 Fe1 178.0(3)
C10 N3 C7 Fe1 -7.2(7)
C7 N2 C8 C9 -0.1(5)
C6 N2 C8 C9 176.9(4)
N2 C8 C9 N3 -0.5(5)
C7 N3 C9 C8 0.9(5)
C10 N3 C9 C8 -174.2(4)
C7 N3 C10 C15 110.4(5)
C9 N3 C10 C15 -75.3(5)
C7 N3 C10 C11 -76.8(5)
C9 N3 C10 C11 97.4(5)
C15 C10 C11 C12 -10.0(6)
N3 C10 C11 C12 177.5(4)
C15 C10 C11 C16 165.8(4)
N3 C10 C11 C16 -6.8(6)
C10 C11 C12 C13 3.2(7)
C16 C11 C12 C13 -172.5(4)
C11 C12 C13 C14 3.8(7)
C11 C12 C13 C17 -176.5(5)
C12 C13 C14 C15 -4.4(7)
C17 C13 C14 C15 175.9(5)
C13 C14 C15 C10 -2.0(7)
C13 C14 C15 C18 175.6(5)
C11 C10 C15 C14 9.4(7)
N3 C10 C15 C14 -178.1(4)
C11 C10 C15 C18 -168.2(5)
N3 C10 C15 C18 4.4(7)
C23 C19 C20 C21 1.7(5)
C24 C19 C20 C21 175.0(5)
Fe1 C19 C20 C21 -60.4(3)
C23 C19 C20 C25 -172.7(4)
C24 C19 C20 C25 0.5(8)
Fe1 C19 C20 C25 125.1(5)
C23 C19 C20 Fe1 62.2(3)
C24 C19 C20 Fe1 -124.6(5)
C19 C20 C21 C22 -1.7(5)
C25 C20 C21 C22 172.9(4)
Fe1 C20 C21 C22 -62.1(3)
C19 C20 C21 C26 -170.9(4)
C25 C20 C21 C26 3.7(7)
Fe1 C20 C21 C26 128.7(5)
C19 C20 C21 Fe1 60.4(3)
C25 C20 C21 Fe1 -124.9(5)
C20 C21 C22 C23 1.0(5)
C26 C21 C22 C23 170.2(4)
Fe1 C21 C22 C23 -60.4(3)
C20 C21 C22 C27 -172.2(4)
C26 C21 C22 C27 -2.9(7)
Fe1 C21 C22 C27 126.4(4)
C20 C21 C22 Fe1 61.4(3)
C26 C21 C22 Fe1 -129.3(5)
C21 C22 C23 C19 0.1(5)
C27 C22 C23 C19 172.9(4)
Fe1 C22 C23 C19 -59.0(3)
C21 C22 C23 C28 -177.6(4)
C27 C22 C23 C28 -4.8(8)
Fe1 C22 C23 C28 123.3(5)
C21 C22 C23 Fe1 59.1(3)
C27 C22 C23 Fe1 -128.1(5)
C20 C19 C23 C22 -1.1(5)
C24 C19 C23 C22 -174.2(5)
Fe1 C19 C23 C22 59.8(3)
C20 C19 C23 C28 176.6(4)
C24 C19 C23 C28 3.5(8)
Fe1 C19 C23 C28 -122.4(5)
C20 C19 C23 Fe1 -61.0(3)
C24 C19 C23 Fe1 125.9(5)
C29 N4 C30 C33 -52.6(19)
C29 N4 C30 C32 -171.9(17)
C29 N4 C30 C31 67.5(19)
C46 B1 C34 C39 139.2(4)
C52 B1 C34 C39 -101.6(5)
C40 B1 C34 C39 20.4(6)
C46 B1 C34 C35 -42.4(5)
C52 B1 C34 C35 76.8(5)
C40 B1 C34 C35 -161.2(4)
C39 C34 C35 C36 -0.4(6)
B1 C34 C35 C36 -179.0(4)
C34 C35 C36 C37 -0.3(7)
C35 C36 C37 C38 1.0(7)
C36 C37 C38 C39 -1.0(7)
C35 C34 C39 C38 0.4(6)
B1 C34 C39 C38 178.9(4)
C37 C38 C39 C34 0.3(7)
C46 B1 C40 C41 -72.2(5)
C52 B1 C40 C41 166.1(4)
C34 B1 C40 C41 45.4(6)
C46 B1 C40 C45 104.6(5)
C52 B1 C40 C45 -17.0(6)
C34 B1 C40 C45 -137.7(4)
C45 C40 C41 C42 -3.7(7)
B1 C40 C41 C42 173.4(4)
C40 C41 C42 C43 1.3(7)
C41 C42 C43 C44 1.2(7)
C42 C43 C44 C45 -1.2(7)
C43 C44 C45 C40 -1.4(8)
C41 C40 C45 C44 3.7(7)
B1 C40 C45 C44 -173.3(4)
C52 B1 C46 C47A 168.5(12)
C40 B1 C46 C47A 46.4(13)
C34 B1 C46 C47A -73.4(12)
C52 B1 C46 C51 -37.1(9)
C40 B1 C46 C51 -159.1(8)
C34 B1 C46 C51 81.1(9)
C52 B1 C46 C51A -9.8(8)
C40 B1 C46 C51A -131.9(7)
C34 B1 C46 C51A 108.4(7)
C52 B1 C46 C47 157.9(8)
C40 B1 C46 C47 35.9(9)
C34 B1 C46 C47 -83.9(8)
C51 C46 C47 C48 4.4(17)
B1 C46 C47 C48 171.6(11)
C51A C46 C47A C48A -8(2)
B1 C46 C47A C48A 173.6(13)
C46 C47 C48 C49 -1(2)
C46 C47A C48A C49A 0(3)
C47 C48 C49 C50 0(2)
C47A C48A C49A C50A 9(3)
C48 C49 C50 C51 -2(2)
C48A C49A C50A C51A -9(2)
C47 C46 C51 C50 -7.1(17)
B1 C46 C51 C50 -173.5(11)
C49 C50 C51 C46 6(2)
C49A C50A C51A C46 1(2)
C47A C46 C51A C50A 7.8(17)
B1 C46 C51A C50A -173.8(10)
C46 B1 C52 C57 122.1(5)
C40 B1 C52 C57 -116.9(5)
C34 B1 C52 C57 4.9(6)
C46 B1 C52 C53 -55.8(6)
C40 B1 C52 C53 65.2(6)
C34 B1 C52 C53 -173.0(5)
C57 C52 C53 C54 1.9(9)
B1 C52 C53 C54 -179.9(6)
C52 C53 C54 C55 -1.5(10)
C53 C54 C55 C56 0.2(9)
C54 C55 C56 C57 0.7(8)
C53 C52 C57 C56 -1.0(7)
B1 C52 C57 C56 -179.1(4)
C55 C56 C57 C52 -0.2(8)
C61 O1 C58 C59 40.4(7)
O1 C58 C59 C60 -30.4(7)
C58 C59 C60 C61 9.8(8)
C58 O1 C61 C60 -34.2(7)
C59 C60 C61 O1 14.4(7)
C65 O2 C62 C63 -8.9(18)
C65A O2A C62A C63A 26.0(15)
O2 C62 C63 C64 -6.6(17)
O2A C62A C63A C64A -10.2(17)
C62 C63 C64 C65 22.2(16)
C62A C63A C64A C65A -9.5(17)
C63 C64 C65 O2 -25.1(16)
C62 O2 C65 C64 22.1(18)
C62A O2A C65A C64A -29.5(15)
C63A C64A C65A O2A 26.0(17)
